data_1574265
loop_
_publ_author_name
'Kern, Ralf H.'
'Hiller, Noemi'
'Eichele, Klaus'
'Schubert, Hartmut'
'T\"onshoff, Christina'
'Bettinger, Holger F.'
'Wesemann, Lars'

_publ_section_title
;
 Boradigermaallyl: inhibition of CH bond activation by borane CO adduct
 formation followed by CO insertion
;
_journal_issue 18
_journal_name_full 'Chemical Science'
_journal_page_first 7759
_journal_page_last 7765
_journal_paper_doi 10.1039/D5SC00881F
_journal_volume 16
_journal_year 2025
_chemical_formula_sum 'C95 H118 B Cl Ge2 O'
_chemical_formula_weight 1467.38
_space_group_crystal_system triclinic
_space_group_IT_number 2
_space_group_name_Hall '-P 1'
_space_group_name_H-M_alt 'P -1'
_atom_sites_solution_hydrogens mixed
_audit_creation_method SHELXL-2019/3
_audit_update_record
;
2025-01-20 deposited with the CCDC.	2025-03-27 downloaded from the CCDC.
;
_cell_angle_alpha 83.116(2)
_cell_angle_beta 85.997(2)
_cell_angle_gamma 84.814(2)
_cell_formula_units_Z 2
_cell_length_a 13.7734(4)
_cell_length_b 16.6004(5)
_cell_length_c 20.0960(7)
_cell_measurement_reflns_used 9922
_cell_measurement_temperature 100(2)
_cell_measurement_theta_max 26.01
_cell_measurement_theta_min 2.91
_cell_volume 4534.9(2)
_computing_cell_refinement 'Bruker SAINT'
_computing_data_collection 'Bruker APEX2'
_computing_data_reduction 'Bruker SAINT'
_computing_publication_material Platon,Wingx,Shelxle,DSR
_computing_structure_refinement 'SHELXL-2019/2 (Sheldrick, 2019)'
_computing_structure_solution 'SHELXT 2014/4 (Sheldrick, 2014)'
_diffrn_ambient_temperature 100(2)
_diffrn_measured_fraction_theta_full 0.973
_diffrn_measured_fraction_theta_max 0.953
_diffrn_measurement_device_type 'Bruker APEX-II CCD'
_diffrn_measurement_method '\f and \w scans'
_diffrn_radiation_type MoK\a
_diffrn_radiation_wavelength 0.71073
_diffrn_reflns_av_R_equivalents 0.0619
_diffrn_reflns_av_unetI/netI 0.0859
_diffrn_reflns_Laue_measured_fraction_full 0.973
_diffrn_reflns_Laue_measured_fraction_max 0.953
_diffrn_reflns_limit_h_max 17
_diffrn_reflns_limit_h_min -16
_diffrn_reflns_limit_k_max 20
_diffrn_reflns_limit_k_min -20
_diffrn_reflns_limit_l_max 25
_diffrn_reflns_limit_l_min -25
_diffrn_reflns_number 66600
_diffrn_reflns_point_group_measured_fraction_full 0.973
_diffrn_reflns_point_group_measured_fraction_max 0.953
_diffrn_reflns_theta_full 25.242
_diffrn_reflns_theta_max 26.551
_diffrn_reflns_theta_min 2.785
_exptl_absorpt_coefficient_mu 0.734
_exptl_absorpt_correction_T_max 0.7454
_exptl_absorpt_correction_T_min 0.6050
_exptl_absorpt_correction_type multi-scan
_exptl_absorpt_process_details 'SADABS V2012/1 (Bruker AXS Inc.)'
_exptl_crystal_colour colorless
_exptl_crystal_density_diffrn 1.075
_exptl_crystal_description prism
_exptl_crystal_F_000 1564
_exptl_crystal_size_max 0.26
_exptl_crystal_size_mid 0.25
_exptl_crystal_size_min 0.22
_refine_diff_density_max 1.937
_refine_diff_density_min -1.008
_refine_diff_density_rms 0.084
_refine_ls_extinction_method none
_refine_ls_goodness_of_fit_ref 1.040
_refine_ls_hydrogen_treatment mixed
_refine_ls_matrix_type full
_refine_ls_number_parameters 976
_refine_ls_number_reflns 18029
_refine_ls_number_restraints 399
_refine_ls_restrained_S_all 1.030
_refine_ls_R_factor_all 0.1038
_refine_ls_R_factor_gt 0.0638
_refine_ls_shift/su_max 0.007
_refine_ls_shift/su_mean 0.000
_refine_ls_structure_factor_coef Fsqd
_refine_ls_weighting_details 'w=1/[\s^2^(Fo^2^)+(0.0696P)^2^+7.1392P] where P=(Fo^2^+2Fc^2^)/3'
_refine_ls_weighting_scheme calc
_refine_ls_wR_factor_gt 0.1498
_refine_ls_wR_factor_ref 0.1678
_reflns_Friedel_coverage 0.000
_reflns_number_gt 11975
_reflns_number_total 18029
_reflns_threshold_expression 'I > 2\s(I)'
_cod_data_source_file d5sc00881f2.cif
_cod_data_source_block rk329_0m_a_sq
_cod_depositor_comments 'Adding full bibliography for 1574261--1574268.cif.'
_cod_database_code 1574265
_shelx_shelxl_version_number 2019/3
_shelx_space_group_comment
;
The symmetry employed for this shelxl refinement is uniquely defined
by the following loop, which should always be used as a source of
symmetry information in preference to the above space-group names.
They are only intended as comments.
;

loop_
_space_group_symop_operation_xyz
'x, y, z'
'-x, -y, -z'

loop_
_atom_site_label
_atom_site_type_symbol
_atom_site_fract_x
_atom_site_fract_y
_atom_site_fract_z
_atom_site_U_iso_or_equiv
_atom_site_adp_type
_atom_site_occupancy
_atom_site_site_symmetry_order
_atom_site_calc_flag
_atom_site_refinement_flags_posn
_atom_site_refinement_flags_adp
_atom_site_refinement_flags_occupancy
_atom_site_disorder_assembly
_atom_site_disorder_group
Cl1 Cl 0.57853(7) 0.75351(6) 0.61207(5) 0.0260(2) Uani 1 1 d . . . . .
O1 O 0.70166(18) 0.79253(18) 0.82196(13) 0.0298(7) Uani 1 1 d . . . . .
C1 C 0.6555(3) 0.7596(3) 0.8814(2) 0.0261(9) Uani 1 1 d . . . . .
B1 B 0.6431(3) 0.8064(3) 0.6698(2) 0.0244(11) Uani 1 1 d . . . . .
C6 C 0.6942(3) 0.7670(3) 0.9420(2) 0.0332(11) Uani 1 1 d . . . . .
C7 C 0.7805(3) 0.8180(3) 0.9417(2) 0.0410(12) Uani 1 1 d . . . . .
C8 C 0.7420(4) 0.9088(3) 0.9308(3) 0.0521(14) Uani 1 1 d . . . . .
H8A H 0.797260 0.942799 0.925587 0.078 Uiso 1 1 calc R U . . .
H8B H 0.699401 0.922433 0.969717 0.078 Uiso 1 1 calc R U . . .
H8C H 0.705028 0.918735 0.890318 0.078 Uiso 1 1 calc R U . . .
C9 C 0.8343(4) 0.8021(4) 1.0063(3) 0.0633(18) Uani 1 1 d . . . . .
H9A H 0.889955 0.835564 1.002582 0.095 Uiso 1 1 calc R U . . .
H9B H 0.857744 0.744449 1.013784 0.095 Uiso 1 1 calc R U . . .
H9C H 0.789754 0.816197 1.044162 0.095 Uiso 1 1 calc R U . . .
C10 C 0.8472(3) 0.7992(3) 0.8796(2) 0.0356(11) Uani 1 1 d . . . . .
Ge1 Ge 0.77561(3) 0.74019(3) 0.68959(2) 0.02321(12) Uani 1 1 d . . . . .
C11 C 0.8037(3) 0.7884(3) 0.8217(2) 0.0307(10) Uani 1 1 d . . . . .
C12 C 0.8515(3) 0.7713(3) 0.7613(2) 0.0273(10) Uani 1 1 d . . . . .
C13 C 0.9539(3) 0.7691(3) 0.7597(2) 0.0346(11) Uani 1 1 d . . . . .
H13 H 0.991105 0.759788 0.719315 0.042 Uiso 1 1 calc R U . . .
C14 C 1.0017(3) 0.7803(3) 0.8164(2) 0.0404(12) Uani 1 1 d . . . . .
H14 H 1.070989 0.778281 0.813950 0.048 Uiso 1 1 calc R U . . .
C15 C 0.9498(3) 0.7943(3) 0.8765(2) 0.0418(12) Uani 1 1 d . . . . .
H15 H 0.983442 0.800431 0.915053 0.050 Uiso 1 1 calc R U . . .
C16 C 0.8832(3) 0.7378(2) 0.6179(2) 0.0240(9) Uani 1 1 d . . . . .
C17 C 0.9109(3) 0.8130(3) 0.5847(2) 0.0356(7) Uani 1 1 d . . . . .
C18 C 1.0043(3) 0.8176(3) 0.5523(2) 0.0334(11) Uani 1 1 d . . . . .
H18 H 1.023295 0.868704 0.531380 0.040 Uiso 1 1 calc R U . . .
C19 C 1.0692(3) 0.7490(3) 0.5502(2) 0.0377(12) Uani 1 1 d . . . . .
H19 H 1.133671 0.753297 0.530746 0.045 Uiso 1 1 calc R U . . .
C20 C 1.0390(3) 0.6744(3) 0.5768(2) 0.0317(10) Uani 1 1 d . . . . .
H20 H 1.081851 0.626797 0.573007 0.038 Uiso 1 1 calc R U . . .
C21 C 0.9468(3) 0.6672(3) 0.6093(2) 0.0272(10) Uani 1 1 d . . . . .
C22 C 0.9165(3) 0.5820(2) 0.6267(2) 0.0260(10) Uani 1 1 d . . . . .
C23 C 0.8604(3) 0.5512(3) 0.5812(2) 0.0268(10) Uani 1 1 d . . . . .
C24 C 0.8317(3) 0.4722(3) 0.5960(2) 0.0316(10) Uani 1 1 d . . . . .
H24 H 0.793005 0.451947 0.565430 0.038 Uiso 1 1 calc R U . . .
C25 C 0.8575(3) 0.4218(3) 0.6539(3) 0.0373(12) Uani 1 1 d . . . . .
C26 C 0.9157(3) 0.4523(3) 0.6964(2) 0.0364(12) Uani 1 1 d . . . . .
H26 H 0.935150 0.418493 0.735507 0.044 Uiso 1 1 calc R U . . .
C27 C 0.9475(3) 0.5308(3) 0.6846(2) 0.0311(10) Uani 1 1 d . . . . .
C28 C 1.0155(3) 0.5578(3) 0.7314(2) 0.0352(11) Uani 1 1 d . . . . .
H28 H 1.023975 0.616757 0.717628 0.042 Uiso 1 1 calc R U . . .
C29 C 0.9787(3) 0.5482(4) 0.8056(2) 0.0505(14) Uani 1 1 d . . . . .
H29A H 0.913353 0.576390 0.810338 0.076 Uiso 1 1 calc R U . . .
H29B H 1.023409 0.571939 0.832194 0.076 Uiso 1 1 calc R U . . .
H29C H 0.975844 0.490308 0.821534 0.076 Uiso 1 1 calc R U . . .
C30 C 1.1166(3) 0.5103(3) 0.7238(3) 0.0411(12) Uani 1 1 d . . . . .
H30A H 1.142532 0.519682 0.677079 0.062 Uiso 1 1 calc R U . . .
H30B H 1.110065 0.452046 0.736006 0.062 Uiso 1 1 calc R U . . .
H30C H 1.161224 0.529157 0.753358 0.062 Uiso 1 1 calc R U . . .
C31 C 0.8286(3) 0.3349(3) 0.6699(3) 0.0565(16) Uani 1 1 d . . . . .
H31 H 0.817808 0.326081 0.719926 0.068 Uiso 1 1 calc R U . . .
C32 C 0.9143(4) 0.2748(3) 0.6525(3) 0.0641(17) Uani 1 1 d . . . . .
H32A H 0.896235 0.219094 0.665350 0.096 Uiso 1 1 calc R U . . .
H32B H 0.970762 0.283980 0.676912 0.096 Uiso 1 1 calc R U . . .
H32C H 0.930992 0.282854 0.604111 0.096 Uiso 1 1 calc R U . . .
C33 C 0.7378(5) 0.3200(4) 0.6439(4) 0.091(2) Uani 1 1 d . . . . .
H33A H 0.745412 0.323331 0.594779 0.137 Uiso 1 1 calc R U . . .
H33B H 0.686381 0.360884 0.656893 0.137 Uiso 1 1 calc R U . . .
H33C H 0.719790 0.265578 0.662172 0.137 Uiso 1 1 calc R U . . .
C34 C 0.8356(3) 0.5997(3) 0.5145(2) 0.0277(10) Uani 1 1 d . . . . .
H503 H 0.854(3) 0.656(3) 0.516(2) 0.042 Uiso 1 1 d . U . . .
C35 C 0.7260(3) 0.6076(3) 0.5052(2) 0.0327(10) Uani 1 1 d . . . . .
H35A H 0.713414 0.635920 0.460566 0.049 Uiso 1 1 calc R U . . .
H35B H 0.692124 0.638723 0.539602 0.049 Uiso 1 1 calc R U . . .
H35C H 0.702168 0.553277 0.509322 0.049 Uiso 1 1 calc R U . . .
C36 C 0.8913(3) 0.5619(3) 0.4559(2) 0.0374(11) Uani 1 1 d . . . . .
H36A H 0.877101 0.595822 0.413748 0.056 Uiso 1 1 calc R U . . .
H36B H 0.871028 0.507156 0.454232 0.056 Uiso 1 1 calc R U . . .
H36C H 0.961601 0.558579 0.462006 0.056 Uiso 1 1 calc R U . . .
C37 C 0.8444(3) 0.8914(3) 0.5744(2) 0.0356(7) Uani 1 1 d . . . . .
C38 C 0.7782(3) 0.8987(3) 0.5229(2) 0.0385(9) Uani 1 1 d . . . . .
C39 C 0.7624(3) 0.8276(3) 0.4847(2) 0.0372(12) Uani 1 1 d . . . . .
H39 H 0.767188 0.777133 0.517332 0.045 Uiso 1 1 calc R U . . .
C40 C 0.6629(3) 0.8322(3) 0.4536(3) 0.0496(14) Uani 1 1 d . . . . .
H40A H 0.661620 0.873426 0.414398 0.074 Uiso 1 1 calc R U . . .
H40B H 0.610888 0.846991 0.486851 0.074 Uiso 1 1 calc R U . . .
H40C H 0.652810 0.779094 0.439761 0.074 Uiso 1 1 calc R U . . .
C41 C 0.8420(3) 0.8165(3) 0.4282(2) 0.0407(11) Uani 1 1 d . . . . .
H41A H 0.830012 0.769688 0.405412 0.061 Uiso 1 1 calc R U . . .
H41B H 0.906104 0.807215 0.447276 0.061 Uiso 1 1 calc R U . . .
H41C H 0.840426 0.865685 0.395818 0.061 Uiso 1 1 calc R U . . .
C42 C 0.8580(3) 0.9591(3) 0.6071(2) 0.0373(12) Uani 1 1 d . . . . .
C43 C 0.9288(3) 0.9556(3) 0.6610(3) 0.0435(13) Uani 1 1 d . . . . .
H43 H 0.954891 0.897531 0.670949 0.052 Uiso 1 1 calc R U . . .
C44 C 0.8800(4) 0.9832(3) 0.7265(3) 0.0537(14) Uani 1 1 d . . . . .
H44A H 0.861129 1.041810 0.719763 0.081 Uiso 1 1 calc R U . . .
H44B H 0.925911 0.971576 0.762150 0.081 Uiso 1 1 calc R U . . .
H44C H 0.821706 0.953762 0.739238 0.081 Uiso 1 1 calc R U . . .
C45 C 1.0167(4) 1.0061(4) 0.6359(4) 0.074(2) Uani 1 1 d . . . . .
H45A H 1.046415 0.987660 0.594043 0.110 Uiso 1 1 calc R U . . .
H45B H 1.065280 0.998542 0.670015 0.110 Uiso 1 1 calc R U . . .
H45C H 0.993885 1.063874 0.627957 0.110 Uiso 1 1 calc R U . . .
C46 C 0.7399(3) 1.0418(3) 0.5386(2) 0.0356(7) Uani 1 1 d . . . . .
C47 C 0.8038(4) 1.0330(3) 0.5878(2) 0.0448(13) Uani 1 1 d . . . . .
H47 H 0.812294 1.078789 0.610317 0.054 Uiso 1 1 calc R U . . .
C48 C 0.7275(3) 0.9742(3) 0.5066(2) 0.0385(9) Uani 1 1 d . . . . .
H48 H 0.682662 0.979567 0.472198 0.046 Uiso 1 1 calc R U . . .
C52 C 0.6292(4) 1.1040(3) 0.8426(2) 0.0444(12) Uani 1 1 d . . . . .
H52A H 0.610668 1.130147 0.798459 0.067 Uiso 1 1 calc R U . . .
H52B H 0.679708 1.059472 0.836898 0.067 Uiso 1 1 calc R U . . .
H52C H 0.654631 1.144157 0.867418 0.067 Uiso 1 1 calc R U . . .
C53 C 0.5406(3) 1.0705(3) 0.8814(2) 0.0364(11) Uani 1 1 d . . . . .
H53 H 0.559388 1.051012 0.928155 0.044 Uiso 1 1 calc R U . . .
C54 C 0.4575(4) 1.1387(3) 0.8859(3) 0.0623(17) Uani 1 1 d . . . . .
H54A H 0.434739 1.156694 0.841025 0.093 Uiso 1 1 calc R U . . .
H54B H 0.481618 1.184672 0.904320 0.093 Uiso 1 1 calc R U . . .
H54C H 0.403307 1.118001 0.915352 0.093 Uiso 1 1 calc R U . . .
C55 C 0.5022(3) 0.9990(3) 0.8525(2) 0.0267(9) Uani 1 1 d . . . . .
C56 C 0.5221(3) 0.9848(2) 0.7864(2) 0.0245(9) Uani 1 1 d . . . . .
H56 H 0.565584 1.017856 0.759068 0.029 Uiso 1 1 calc R U . . .
C57 C 0.4812(3) 0.9246(2) 0.75828(19) 0.0223(9) Uani 1 1 d . . . . .
C58 C 0.4190(3) 0.8737(2) 0.79858(19) 0.0224(9) Uani 1 1 d . . . . .
C59 C 0.3965(3) 0.8864(3) 0.8666(2) 0.0249(9) Uani 1 1 d . . . . .
C60 C 0.4391(3) 0.9480(3) 0.8918(2) 0.0284(10) Uani 1 1 d . . . . .
H60 H 0.424989 0.956065 0.937587 0.034 Uiso 1 1 calc R U . . .
C61 C 0.3232(3) 0.8367(3) 0.9109(2) 0.0308(10) Uani 1 1 d . . . . .
H502 H 0.317(3) 0.782(3) 0.895(2) 0.046 Uiso 1 1 d . U . . .
C62 C 0.3428(3) 0.8256(3) 0.9855(2) 0.0369(11) Uani 1 1 d . . . . .
H62A H 0.411581 0.806759 0.991003 0.055 Uiso 1 1 calc R U . . .
H62B H 0.301223 0.785329 1.009358 0.055 Uiso 1 1 calc R U . . .
H62C H 0.328217 0.877749 1.003878 0.055 Uiso 1 1 calc R U . . .
C63 C 0.2184(3) 0.8759(3) 0.9028(2) 0.0441(13) Uani 1 1 d . . . . .
H63A H 0.203838 0.881541 0.855350 0.066 Uiso 1 1 calc R U . . .
H63B H 0.212392 0.929688 0.918804 0.066 Uiso 1 1 calc R U . . .
H63C H 0.172217 0.841276 0.929155 0.066 Uiso 1 1 calc R U . . .
C64 C 0.5019(3) 0.9190(2) 0.6845(2) 0.0220(9) Uani 1 1 d . . . . .
H501 H 0.472(3) 0.874(3) 0.670(2) 0.033 Uiso 1 1 d . U . . .
C65 C 0.4616(3) 0.9971(3) 0.6433(2) 0.0305(10) Uani 1 1 d . . . . .
H65A H 0.474586 0.992069 0.595370 0.046 Uiso 1 1 calc R U . . .
H65B H 0.493486 1.043513 0.654980 0.046 Uiso 1 1 calc R U . . .
H65C H 0.391018 1.005603 0.653336 0.046 Uiso 1 1 calc R U . . .
C66 C 0.6129(3) 0.8991(2) 0.6672(2) 0.0245(9) Uani 1 1 d . . . . .
H66A H 0.629937 0.925683 0.621669 0.029 Uiso 1 1 calc R U . . .
H66B H 0.650765 0.922408 0.699281 0.029 Uiso 1 1 calc R U . . .
C67 C 0.3682(3) 0.8118(2) 0.76765(19) 0.0209(9) Uani 1 1 d . . . . .
C68 C 0.2783(3) 0.8394(3) 0.74136(19) 0.0238(9) Uani 1 1 d . . . . .
H68 H 0.254928 0.894947 0.741654 0.029 Uiso 1 1 calc R U . . .
C69 C 0.2231(3) 0.7873(2) 0.7151(2) 0.0258(9) Uani 1 1 d . . . . .
H69 H 0.162831 0.806989 0.696408 0.031 Uiso 1 1 calc R U . . .
C70 C 0.2561(3) 0.7057(3) 0.7161(2) 0.0265(9) Uani 1 1 d . . . . .
H70 H 0.216008 0.669194 0.700371 0.032 Uiso 1 1 calc R U . . .
C71 C 0.3469(3) 0.6763(2) 0.7396(2) 0.0239(9) Uani 1 1 d . . . . .
C72 C 0.4059(3) 0.7303(2) 0.76377(19) 0.0219(9) Uani 1 1 d . . . . .
C73 C 0.3698(3) 0.5852(2) 0.7389(2) 0.0259(9) Uani 1 1 d . . . . .
C74 C 0.3582(3) 0.5328(3) 0.7998(2) 0.0320(10) Uani 1 1 d . . . . .
C75 C 0.3601(3) 0.4496(3) 0.7964(2) 0.0351(11) Uani 1 1 d . . . . .
H75 H 0.353047 0.414616 0.837181 0.042 Uiso 1 1 calc R U . . .
C76 C 0.3716(3) 0.4153(3) 0.7368(2) 0.0353(11) Uani 1 1 d . . . . .
C77 C 0.3841(3) 0.4678(3) 0.6779(2) 0.0316(10) Uani 1 1 d . . . . .
H77 H 0.392765 0.445742 0.636226 0.038 Uiso 1 1 calc R U . . .
C78 C 0.3842(3) 0.5521(2) 0.6784(2) 0.0267(10) Uani 1 1 d . . . . .
C79 C 0.4000(3) 0.6049(3) 0.6113(2) 0.0255(9) Uani 1 1 d . . . . .
H79 H 0.409549 0.661230 0.621156 0.031 Uiso 1 1 calc R U . . .
C80 C 0.4916(3) 0.5737(3) 0.5712(2) 0.0371(11) Uani 1 1 d . . . . .
H80A H 0.483216 0.519144 0.559617 0.056 Uiso 1 1 calc R U . . .
H80B H 0.548426 0.571266 0.598359 0.056 Uiso 1 1 calc R U . . .
H80C H 0.501817 0.610665 0.529959 0.056 Uiso 1 1 calc R U . . .
C81 C 0.3110(3) 0.6102(3) 0.5687(2) 0.0317(10) Uani 1 1 d . . . . .
H81A H 0.325098 0.641643 0.525137 0.047 Uiso 1 1 calc R U . . .
H81B H 0.254534 0.637177 0.591974 0.047 Uiso 1 1 calc R U . . .
H81C H 0.296467 0.555250 0.561685 0.047 Uiso 1 1 calc R U . . .
C82 C 0.3411(3) 0.5668(3) 0.8666(2) 0.0353(11) Uani 1 1 d . . . . .
H82 H 0.371472 0.619828 0.862085 0.042 Uiso 1 1 calc R U . . .
C83 C 0.3889(4) 0.5111(3) 0.9243(2) 0.0503(14) Uani 1 1 d . . . . .
H83A H 0.351388 0.463560 0.936573 0.075 Uiso 1 1 calc R U . . .
H83B H 0.389933 0.541209 0.963290 0.075 Uiso 1 1 calc R U . . .
H83C H 0.455964 0.493076 0.909756 0.075 Uiso 1 1 calc R U . . .
C84 C 0.2314(4) 0.5845(4) 0.8837(3) 0.0584(16) Uani 1 1 d . . . . .
H84A H 0.203027 0.623055 0.847965 0.088 Uiso 1 1 calc R U . . .
H84B H 0.221897 0.608028 0.926330 0.088 Uiso 1 1 calc R U . . .
H84C H 0.199201 0.533708 0.887558 0.088 Uiso 1 1 calc R U . . .
C85 C 0.3700(3) 0.3240(3) 0.7361(3) 0.0408(11) Uani 1 1 d . . . . .
H85 H 0.383631 0.296958 0.782044 0.049 Uiso 1 1 calc R U . . .
C86 C 0.2693(4) 0.3030(3) 0.7197(4) 0.071(2) Uani 1 1 d . . . . .
H86A H 0.249140 0.336603 0.678684 0.106 Uiso 1 1 calc R U . . .
H86B H 0.221961 0.313533 0.756969 0.106 Uiso 1 1 calc R U . . .
H86C H 0.272169 0.245331 0.712813 0.106 Uiso 1 1 calc R U . . .
C87 C 0.4459(4) 0.2882(3) 0.6863(4) 0.0690(19) Uani 1 1 d . . . . .
H87A H 0.428176 0.307400 0.640382 0.104 Uiso 1 1 calc R U . . .
H87B H 0.448033 0.228623 0.693371 0.104 Uiso 1 1 calc R U . . .
H87C H 0.510231 0.305540 0.693262 0.104 Uiso 1 1 calc R U . . .
C94 C 0.6271(3) 0.6131(2) 0.7483(2) 0.0232(9) Uani 1 1 d . . . . .
H94 H 0.599691 0.605698 0.704842 0.028 Uiso 1 1 calc R U . A 1
C95 C 0.7355(3) 0.6316(3) 0.7298(2) 0.0373(12) Uani 1 1 d . . . . .
H95A H 0.762344 0.592156 0.698593 0.045 Uiso 1 1 calc R U . . .
H95B H 0.770640 0.617411 0.771519 0.045 Uiso 1 1 calc R U . . .
Ge2 Ge 0.54461(3) 0.70507(3) 0.78293(2) 0.02257(12) Uani 1 1 d . . . . .
C3 C 0.5274(3) 0.6840(3) 0.9332(2) 0.0313(10) Uani 1 1 d . . . . .
H3 H 0.469982 0.657000 0.931167 0.038 Uiso 1 1 calc R U . . .
C4 C 0.5636(3) 0.6885(3) 0.9943(2) 0.0347(11) Uani 1 1 d . . . . .
H4 H 0.531319 0.663913 1.033840 0.042 Uiso 1 1 calc R U . . .
C5 C 0.6460(3) 0.7280(3) 0.9994(2) 0.0342(11) Uani 1 1 d . . . . .
H5 H 0.670660 0.728859 1.042239 0.041 Uiso 1 1 calc R U . . .
C2 C 0.5737(3) 0.7187(2) 0.8736(2) 0.0256(9) Uani 1 1 d . . . . .
C1_1 C 0.6485(7) 0.3756(7) 0.8632(7) 0.044(3) Uani 0.66(3) 1 d D U P B 1
H1_1 H 0.654447 0.323380 0.888443 0.052 Uiso 0.66(3) 1 calc R U P B 1
C2_1 C 0.6772(9) 0.4427(7) 0.8893(6) 0.044(3) Uani 0.66(3) 1 d D U P B 1
H2_1 H 0.703992 0.436132 0.932079 0.053 Uiso 0.66(3) 1 calc R U P B 1
C3_1 C 0.6671(9) 0.5196(7) 0.8533(5) 0.031(2) Uani 0.66(3) 1 d D U P B 1
H3_1 H 0.686883 0.565270 0.871624 0.038 Uiso 0.66(3) 1 calc R U P B 1
C4_1 C 0.6277(7) 0.5300(6) 0.7897(5) 0.0242(19) Uani 0.66(3) 1 d D U P B 1
C5_1 C 0.5995(8) 0.4615(5) 0.7646(7) 0.033(2) Uani 0.66(3) 1 d D U P B 1
H5_1 H 0.571825 0.467464 0.722125 0.040 Uiso 0.66(3) 1 calc R U P B 1
C6_1 C 0.6111(6) 0.3850(6) 0.8003(8) 0.043(3) Uani 0.66(3) 1 d D U P B 1
H6_1 H 0.593449 0.338875 0.781626 0.051 Uiso 0.66(3) 1 calc R U P B 1
C1_2 C 0.6587(13) 0.4007(14) 0.8923(13) 0.045(5) Uani 0.34(3) 1 d D U P B 2
H1_2 H 0.667304 0.352257 0.922381 0.054 Uiso 0.34(3) 1 calc R U P B 2
C2_2 C 0.6979(13) 0.4705(14) 0.9066(10) 0.039(4) Uani 0.34(3) 1 d D U P B 2
H2_2 H 0.733165 0.469430 0.945675 0.047 Uiso 0.34(3) 1 calc R U P B 2
C3_2 C 0.6852(17) 0.5412(12) 0.8635(10) 0.028(4) Uani 0.34(3) 1 d D U P B 2
H3_2 H 0.710475 0.589471 0.873426 0.034 Uiso 0.34(3) 1 calc R U P B 2
C4_2 C 0.6353(15) 0.5418(10) 0.8056(10) 0.0232(9) Uani 0.34(3) 1 d D U P B 2
C5_2 C 0.5960(16) 0.4715(10) 0.7925(13) 0.036(4) Uani 0.34(3) 1 d D U P B 2
H5_2 H 0.560742 0.472389 0.753371 0.043 Uiso 0.34(3) 1 calc R U P B 2
C6_2 C 0.6076(12) 0.3999(10) 0.8357(15) 0.042(4) Uani 0.34(3) 1 d D U P B 2
H6_2 H 0.581189 0.351721 0.826566 0.050 Uiso 0.34(3) 1 calc R U P B 2
C1_3 C 0.6545(9) 1.1750(7) 0.5656(5) 0.050(3) Uani 0.567(8) 1 d D U P C 1
H1A_3 H 0.719942 1.193025 0.567585 0.075 Uiso 0.567(8) 1 calc R U P C 1
H1B_3 H 0.631451 1.151566 0.610339 0.075 Uiso 0.567(8) 1 calc R U P C 1
H1C_3 H 0.609661 1.221701 0.550092 0.075 Uiso 0.567(8) 1 calc R U P C 1
C2_3 C 0.6582(7) 1.1112(5) 0.5171(4) 0.0408(11) Uani 0.567(8) 1 d D U P C 1
H2_3 H 0.593574 1.087652 0.519452 0.049 Uiso 0.567(8) 1 calc R U P C 1
C3_3 C 0.6825(8) 1.1483(10) 0.4453(5) 0.0407(11) Uani 0.567(8) 1 d D U P C 1
H3A_3 H 0.677244 1.107782 0.414355 0.061 Uiso 0.567(8) 1 calc R U P C 1
H3B_3 H 0.749315 1.165033 0.441652 0.061 Uiso 0.567(8) 1 calc R U P C 1
H3C_3 H 0.636737 1.195818 0.433907 0.061 Uiso 0.567(8) 1 calc R U P C 1
C1_4 C 0.7008(10) 1.1504(13) 0.4433(6) 0.0317(10) Uani 0.433(8) 1 d D U P C 2
H1A_4 H 0.764534 1.137526 0.420488 0.047 Uiso 0.433(8) 1 calc R U P C 2
H1B_4 H 0.679111 1.207750 0.430699 0.047 Uiso 0.433(8) 1 calc R U P C 2
H1C_4 H 0.653184 1.115817 0.430006 0.047 Uiso 0.433(8) 1 calc R U P C 2
C2_4 C 0.7094(7) 1.1350(6) 0.5198(4) 0.0255(9) Uani 0.433(8) 1 d D U P C 2
H200_4 H 0.759406 1.168636 0.533846 0.031 Uiso 0.433(8) 1 calc R U P C 2
C3_4 C 0.6131(8) 1.1512(9) 0.5583(7) 0.038(3) Uani 0.433(8) 1 d D U P C 2
H3A_4 H 0.588282 1.208026 0.546956 0.056 Uiso 0.433(8) 1 calc R U P C 2
H3B_4 H 0.622421 1.141015 0.606631 0.056 Uiso 0.433(8) 1 calc R U P C 2
H3C_4 H 0.566152 1.115106 0.546507 0.056 Uiso 0.433(8) 1 calc R U P C 2
H500 H 0.592(3) 0.780(3) 0.734(2) 0.045(13) Uiso 1 1 d . . . . .

loop_
_atom_site_aniso_label
_atom_site_aniso_U_11
_atom_site_aniso_U_22
_atom_site_aniso_U_33
_atom_site_aniso_U_23
_atom_site_aniso_U_13
_atom_site_aniso_U_12
Cl1 0.0149(4) 0.0269(6) 0.0338(6) 0.0020(4) 0.0001(4) 0.0028(4)
O1 0.0118(13) 0.0443(19) 0.0300(16) 0.0073(14) 0.0011(11) -0.0012(13)
C1 0.018(2) 0.033(2) 0.024(2) 0.0060(19) 0.0009(16) 0.0023(18)
B1 0.012(2) 0.031(3) 0.026(2) 0.009(2) 0.0035(17) 0.0004(19)
C6 0.018(2) 0.040(3) 0.039(3) 0.000(2) 0.0012(18) 0.0028(19)
C7 0.024(2) 0.061(3) 0.037(3) -0.003(2) 0.000(2) -0.006(2)
C8 0.034(3) 0.062(4) 0.064(4) -0.019(3) 0.004(2) -0.016(3)
C9 0.027(3) 0.122(6) 0.042(3) -0.009(3) -0.005(2) -0.010(3)
C10 0.017(2) 0.049(3) 0.039(3) 0.002(2) -0.0061(19) -0.002(2)
Ge1 0.0100(2) 0.0238(2) 0.0318(2) 0.00840(19) 0.00191(16) 0.00266(17)
C11 0.0111(19) 0.038(3) 0.040(3) 0.004(2) 0.0025(17) -0.0001(18)
C12 0.0144(19) 0.030(2) 0.035(2) 0.0053(19) -0.0017(17) 0.0024(17)
C13 0.018(2) 0.037(3) 0.046(3) 0.002(2) 0.0010(19) -0.0004(19)
C14 0.016(2) 0.054(3) 0.051(3) -0.002(3) -0.004(2) 0.000(2)
C15 0.013(2) 0.064(4) 0.047(3) 0.000(3) -0.0083(19) 0.003(2)
C16 0.0109(18) 0.024(2) 0.034(2) 0.0078(18) -0.0001(16) -0.0006(16)
C17 0.0328(14) 0.0272(15) 0.0384(15) 0.0133(12) 0.0115(12) 0.0100(12)
C18 0.017(2) 0.024(2) 0.054(3) 0.009(2) 0.0126(19) -0.0047(18)
C19 0.012(2) 0.036(3) 0.061(3) 0.006(2) 0.007(2) -0.0010(19)
C20 0.014(2) 0.029(2) 0.048(3) 0.006(2) 0.0024(18) 0.0033(18)
C21 0.0140(19) 0.025(2) 0.039(2) 0.0063(19) -0.0002(17) 0.0037(17)
C22 0.0123(19) 0.023(2) 0.039(2) 0.0042(19) 0.0082(17) 0.0036(16)
C23 0.0128(19) 0.024(2) 0.039(2) 0.0059(19) 0.0060(17) 0.0060(17)
C24 0.015(2) 0.024(2) 0.052(3) 0.005(2) 0.0058(19) 0.0010(17)
C25 0.014(2) 0.029(3) 0.062(3) 0.013(2) 0.009(2) 0.0036(19)
C26 0.021(2) 0.029(3) 0.051(3) 0.017(2) 0.010(2) 0.0100(19)
C27 0.014(2) 0.032(3) 0.042(3) 0.006(2) 0.0056(18) 0.0110(18)
C28 0.024(2) 0.032(3) 0.044(3) 0.008(2) -0.0017(19) 0.010(2)
C29 0.028(3) 0.072(4) 0.044(3) 0.007(3) 0.000(2) 0.015(3)
C30 0.017(2) 0.043(3) 0.057(3) 0.008(2) 0.001(2) 0.006(2)
C31 0.027(3) 0.036(3) 0.098(5) 0.021(3) 0.007(3) -0.002(2)
C32 0.049(3) 0.032(3) 0.104(5) 0.010(3) 0.007(3) 0.002(3)
C33 0.055(4) 0.063(5) 0.146(7) 0.029(5) -0.006(4) -0.011(4)
C34 0.0140(19) 0.026(2) 0.040(3) 0.004(2) 0.0018(17) 0.0031(17)
C35 0.014(2) 0.032(3) 0.049(3) 0.003(2) 0.0011(18) 0.0025(18)
C36 0.021(2) 0.043(3) 0.042(3) 0.003(2) 0.0076(19) 0.010(2)
C37 0.0328(14) 0.0272(15) 0.0384(15) 0.0133(12) 0.0115(12) 0.0100(12)
C38 0.0314(17) 0.0366(19) 0.0357(18) 0.0212(15) 0.0161(14) 0.0145(14)
C39 0.020(2) 0.040(3) 0.042(3) 0.020(2) 0.0057(19) 0.010(2)
C40 0.030(3) 0.049(3) 0.059(3) 0.027(3) -0.001(2) 0.011(2)
C41 0.031(2) 0.039(3) 0.047(2) 0.009(2) 0.0049(19) 0.003(2)
C42 0.026(2) 0.026(3) 0.052(3) 0.014(2) 0.017(2) 0.0003(19)
C43 0.027(2) 0.024(3) 0.077(4) 0.003(2) 0.003(2) 0.000(2)
C44 0.051(3) 0.040(3) 0.069(4) -0.005(3) -0.005(3) 0.001(3)
C45 0.045(3) 0.043(3) 0.132(6) -0.008(4) 0.014(4) -0.013(3)
C46 0.0328(14) 0.0272(15) 0.0384(15) 0.0133(12) 0.0115(12) 0.0100(12)
C47 0.052(3) 0.027(3) 0.046(3) 0.013(2) 0.023(2) 0.008(2)
C48 0.0314(17) 0.0366(19) 0.0357(18) 0.0212(15) 0.0161(14) 0.0145(14)
C52 0.049(3) 0.039(3) 0.047(3) 0.001(2) 0.001(2) -0.021(2)
C53 0.034(2) 0.039(3) 0.036(3) -0.002(2) 0.001(2) -0.006(2)
C54 0.053(3) 0.042(3) 0.094(5) -0.027(3) 0.003(3) 0.003(3)
C55 0.019(2) 0.025(2) 0.034(2) 0.0040(19) -0.0025(17) 0.0011(17)
C56 0.0147(19) 0.025(2) 0.030(2) 0.0073(18) 0.0045(16) -0.0013(17)
C57 0.0103(18) 0.024(2) 0.029(2) 0.0052(18) -0.0007(15) 0.0074(16)
C58 0.0141(18) 0.022(2) 0.027(2) 0.0080(18) -0.0004(16) 0.0016(16)
C59 0.0120(18) 0.026(2) 0.032(2) 0.0079(19) 0.0031(16) 0.0032(17)
C60 0.021(2) 0.033(3) 0.027(2) 0.0033(19) 0.0009(17) 0.0059(19)
C61 0.024(2) 0.033(3) 0.032(2) 0.006(2) 0.0089(18) -0.008(2)
C62 0.035(3) 0.038(3) 0.032(2) 0.009(2) 0.007(2) 0.000(2)
C63 0.016(2) 0.075(4) 0.038(3) 0.009(3) 0.0070(19) -0.010(2)
C64 0.0157(19) 0.018(2) 0.029(2) 0.0051(18) 0.0038(16) 0.0036(16)
C65 0.026(2) 0.027(2) 0.035(2) 0.007(2) 0.0001(18) 0.0041(19)
C66 0.0154(19) 0.028(2) 0.025(2) 0.0092(18) 0.0048(16) 0.0034(17)
C67 0.0121(18) 0.023(2) 0.024(2) 0.0086(17) 0.0033(15) -0.0010(16)
C68 0.0151(19) 0.024(2) 0.029(2) 0.0062(18) 0.0042(16) 0.0018(17)
C69 0.0134(19) 0.027(2) 0.033(2) 0.0093(19) -0.0022(16) 0.0056(17)
C70 0.017(2) 0.025(2) 0.034(2) 0.0050(19) 0.0019(17) -0.0001(17)
C71 0.018(2) 0.021(2) 0.028(2) 0.0090(18) 0.0026(16) 0.0024(17)
C72 0.0146(19) 0.024(2) 0.022(2) 0.0104(17) 0.0049(15) 0.0048(16)
C73 0.0129(19) 0.022(2) 0.038(2) 0.0092(19) -0.0008(16) 0.0038(16)
C74 0.019(2) 0.029(3) 0.043(3) 0.012(2) 0.0014(18) 0.0029(18)
C75 0.025(2) 0.027(3) 0.047(3) 0.012(2) 0.001(2) 0.0028(19)
C76 0.017(2) 0.029(3) 0.055(3) 0.007(2) 0.000(2) 0.0036(18)
C77 0.016(2) 0.026(2) 0.050(3) 0.001(2) 0.0034(18) 0.0021(18)
C78 0.0093(18) 0.024(2) 0.042(3) 0.008(2) 0.0032(17) 0.0026(16)
C79 0.0191(19) 0.024(2) 0.032(2) 0.0003(17) 0.0048(15) -0.0036(16)
C80 0.029(2) 0.037(3) 0.044(3) -0.005(2) 0.009(2) -0.003(2)
C81 0.025(2) 0.028(2) 0.039(2) 0.0060(19) -0.0030(17) 0.0007(18)
C82 0.041(3) 0.025(2) 0.035(3) 0.013(2) 0.002(2) -0.003(2)
C83 0.062(4) 0.038(3) 0.044(3) 0.019(2) -0.003(3) -0.001(3)
C84 0.059(4) 0.058(4) 0.050(3) 0.003(3) 0.008(3) 0.019(3)
C85 0.028(2) 0.027(2) 0.061(3) 0.014(2) -0.0005(19) 0.0030(18)
C86 0.038(3) 0.030(3) 0.142(6) -0.001(3) 0.002(3) -0.005(2)
C87 0.046(3) 0.031(3) 0.125(6) -0.008(3) 0.011(3) 0.007(3)
C94 0.0139(18) 0.020(2) 0.032(2) 0.0071(17) 0.0046(16) 0.0006(15)
C95 0.017(2) 0.031(3) 0.055(3) 0.016(2) 0.013(2) 0.0087(19)
Ge2 0.0114(2) 0.0229(2) 0.0290(2) 0.01007(19) 0.00302(16) 0.00215(17)
C3 0.024(2) 0.032(3) 0.034(2) 0.008(2) 0.0018(18) 0.0004(19)
C4 0.026(2) 0.038(3) 0.034(3) 0.012(2) 0.0064(19) 0.003(2)
C5 0.026(2) 0.043(3) 0.030(2) 0.003(2) -0.0010(18) 0.009(2)
C2 0.0126(19) 0.024(2) 0.036(2) 0.0086(19) 0.0011(16) 0.0025(16)
C1_1 0.034(5) 0.028(5) 0.058(6) 0.023(4) 0.005(4) 0.015(4)
C2_1 0.046(6) 0.038(6) 0.039(5) 0.018(4) 0.002(4) 0.018(5)
C3_1 0.029(5) 0.032(5) 0.027(4) 0.005(4) 0.002(3) 0.011(4)
C4_1 0.011(3) 0.032(4) 0.026(4) 0.007(3) 0.001(3) 0.006(3)
C5_1 0.024(4) 0.022(4) 0.050(6) 0.010(4) -0.008(4) 0.002(3)
C6_1 0.029(4) 0.027(4) 0.065(7) 0.013(4) 0.004(4) 0.005(3)
C1_2 0.035(8) 0.039(10) 0.051(10) 0.026(8) 0.012(7) -0.001(8)
C2_2 0.027(8) 0.045(9) 0.037(8) 0.013(6) 0.008(6) 0.012(7)
C3_2 0.023(8) 0.028(8) 0.032(6) 0.001(6) 0.003(5) 0.000(6)
C4_2 0.0139(18) 0.020(2) 0.032(2) 0.0071(17) 0.0046(16) 0.0006(15)
C5_2 0.027(8) 0.027(6) 0.052(11) 0.005(6) -0.017(8) 0.002(5)
C6_2 0.034(8) 0.023(7) 0.062(11) 0.008(7) 0.007(7) 0.010(6)
C1_3 0.050(8) 0.040(7) 0.053(5) 0.013(4) 0.008(6) 0.004(5)
C2_3 0.028(2) 0.027(2) 0.061(3) 0.014(2) -0.0005(19) 0.0030(18)
C3_3 0.031(2) 0.039(3) 0.047(2) 0.009(2) 0.0049(19) 0.003(2)
C1_4 0.025(2) 0.028(2) 0.039(2) 0.0060(19) -0.0030(17) 0.0007(18)
C2_4 0.0191(19) 0.024(2) 0.032(2) 0.0003(17) 0.0048(15) -0.0036(16)
C3_4 0.018(6) 0.027(8) 0.063(8) -0.004(6) 0.015(6) 0.009(5)

loop_
_atom_type_symbol
_atom_type_description
_atom_type_scat_dispersion_real
_atom_type_scat_dispersion_imag
_atom_type_scat_source
C C 0.0033 0.0016 'International Tables Vol C Tables 4.2.6.8 and 6.1.1.4'
B B 0.0013 0.0007 'International Tables Vol C Tables 4.2.6.8 and 6.1.1.4'
Ge Ge 0.1547 1.8001 'International Tables Vol C Tables 4.2.6.8 and 6.1.1.4'
O O 0.0106 0.0060 'International Tables Vol C Tables 4.2.6.8 and 6.1.1.4'
Cl Cl 0.1484 0.1585 'International Tables Vol C Tables 4.2.6.8 and 6.1.1.4'
H H 0.0000 0.0000 'International Tables Vol C Tables 4.2.6.8 and 6.1.1.4'

loop_
_geom_angle_atom_site_label_1
_geom_angle_atom_site_label_2
_geom_angle_atom_site_label_3
_geom_angle
_geom_angle_site_symmetry_1
_geom_angle_site_symmetry_3
_geom_angle_publ_flag
C1 O1 C11 115.0(3) . . ?
C6 C1 O1 119.3(4) . . ?
C6 C1 C2 125.5(4) . . ?
O1 C1 C2 115.2(4) . . ?
C66 B1 Cl1 114.3(3) . . ?
C66 B1 Ge1 130.9(3) . . ?
Cl1 B1 Ge1 108.7(2) . . ?
C1 C6 C5 115.5(4) . . ?
C1 C6 C7 118.6(4) . . ?
C5 C6 C7 125.8(4) . . ?
C6 C7 C9 113.3(4) . . ?
C6 C7 C10 105.9(4) . . ?
C9 C7 C10 112.3(4) . . ?
C6 C7 C8 108.0(4) . . ?
C9 C7 C8 109.3(5) . . ?
C10 C7 C8 107.8(4) . . ?
C11 C10 C15 116.8(4) . . ?
C11 C10 C7 118.2(4) . . ?
C15 C10 C7 125.0(4) . . ?
C12 Ge1 C16 97.78(16) . . ?
C12 Ge1 C95 101.67(19) . . ?
C16 Ge1 C95 115.38(17) . . ?
C12 Ge1 B1 118.09(18) . . ?
C16 Ge1 B1 119.83(16) . . ?
C95 Ge1 B1 103.22(18) . . ?
C10 C11 C12 126.4(4) . . ?
C10 C11 O1 119.2(4) . . ?
C12 C11 O1 114.4(4) . . ?
C11 C12 C13 115.0(4) . . ?
C11 C12 Ge1 119.4(3) . . ?
C13 C12 Ge1 125.2(3) . . ?
C14 C13 C12 121.1(4) . . ?
C13 C14 C15 121.3(4) . . ?
C14 C15 C10 119.4(4) . . ?
C17 C16 C21 117.7(3) . . ?
C17 C16 Ge1 118.0(3) . . ?
C21 C16 Ge1 122.7(3) . . ?
C18 C17 C16 119.9(4) . . ?
C18 C17 C37 114.2(4) . . ?
C16 C17 C37 125.7(4) . . ?
C19 C18 C17 121.1(4) . . ?
C20 C19 C18 119.1(4) . . ?
C19 C20 C21 121.4(4) . . ?
C20 C21 C16 120.2(4) . . ?
C20 C21 C22 116.2(3) . . ?
C16 C21 C22 123.2(3) . . ?
C23 C22 C27 119.5(4) . . ?
C23 C22 C21 117.9(4) . . ?
C27 C22 C21 122.5(4) . . ?
C24 C23 C22 119.0(4) . . ?
C24 C23 C34 119.2(4) . . ?
C22 C23 C34 121.6(4) . . ?
C23 C24 C25 122.7(4) . . ?
C26 C25 C24 117.2(4) . . ?
C26 C25 C31 119.4(4) . . ?
C24 C25 C31 123.3(5) . . ?
C25 C26 C27 123.1(4) . . ?
C26 C27 C22 118.3(4) . . ?
C26 C27 C28 119.8(4) . . ?
C22 C27 C28 121.9(4) . . ?
C27 C28 C29 114.3(4) . . ?
C27 C28 C30 109.7(4) . . ?
C29 C28 C30 109.2(4) . . ?
C33 C31 C25 115.0(5) . . ?
C33 C31 C32 114.1(6) . . ?
C25 C31 C32 110.0(4) . . ?
C23 C34 C35 111.9(3) . . ?
C23 C34 C36 110.9(3) . . ?
C35 C34 C36 110.4(4) . . ?
C42 C37 C38 120.1(4) . . ?
C42 C37 C17 121.4(4) . . ?
C38 C37 C17 117.8(4) . . ?
C48 C38 C37 118.1(5) . . ?
C48 C38 C39 119.7(4) . . ?
C37 C38 C39 122.2(4) . . ?
C38 C39 C40 115.3(4) . . ?
C38 C39 C41 111.9(4) . . ?
C40 C39 C41 107.5(4) . . ?
C37 C42 C47 118.3(5) . . ?
C37 C42 C43 122.5(4) . . ?
C47 C42 C43 119.2(5) . . ?
C42 C43 C44 112.3(4) . . ?
C42 C43 C45 110.7(5) . . ?
C44 C43 C45 110.9(5) . . ?
C47 C46 C48 117.9(4) . . ?
C47 C46 C2_4 109.3(6) . . ?
C48 C46 C2_4 131.6(6) . . ?
C47 C46 C2_3 132.3(5) . . ?
C48 C46 C2_3 108.7(5) . . ?
C46 C47 C42 123.0(5) . . ?
C46 C48 C38 122.6(5) . . ?
C52 C53 C55 114.4(4) . . ?
C52 C53 C54 110.1(4) . . ?
C55 C53 C54 109.1(4) . . ?
C56 C55 C60 117.0(4) . . ?
C56 C55 C53 122.3(4) . . ?
C60 C55 C53 120.5(4) . . ?
C55 C56 C57 122.8(4) . . ?
C56 C57 C58 119.3(4) . . ?
C56 C57 C64 118.1(4) . . ?
C58 C57 C64 122.5(4) . . ?
C57 C58 C59 119.7(4) . . ?
C57 C58 C67 119.9(3) . . ?
C59 C58 C67 120.1(3) . . ?
C60 C59 C58 118.4(4) . . ?
C60 C59 C61 120.1(4) . . ?
C58 C59 C61 121.4(4) . . ?
C59 C60 C55 122.8(4) . . ?
C62 C61 C59 114.0(4) . . ?
C62 C61 C63 108.5(3) . . ?
C59 C61 C63 110.7(4) . . ?
C57 C64 C65 110.5(3) . . ?
C57 C64 C66 111.4(3) . . ?
C65 C64 C66 111.9(3) . . ?
B1 C66 C64 113.3(3) . . ?
C68 C67 C72 119.7(4) . . ?
C68 C67 C58 115.9(3) . . ?
C72 C67 C58 124.4(3) . . ?
C69 C68 C67 121.0(4) . . ?
C68 C69 C70 119.5(4) . . ?
C69 C70 C71 121.2(4) . . ?
C70 C71 C72 119.4(4) . . ?
C70 C71 C73 114.1(4) . . ?
C72 C71 C73 126.4(3) . . ?
C71 C72 C67 118.7(3) . . ?
C71 C72 Ge2 124.9(3) . . ?
C67 C72 Ge2 116.0(3) . . ?
C78 C73 C74 119.5(4) . . ?
C78 C73 C71 120.3(4) . . ?
C74 C73 C71 119.2(4) . . ?
C75 C74 C73 118.5(4) . . ?
C75 C74 C82 120.6(4) . . ?
C73 C74 C82 120.9(4) . . ?
C76 C75 C74 123.2(4) . . ?
C75 C76 C77 117.2(4) . . ?
C75 C76 C85 120.9(4) . . ?
C77 C76 C85 121.9(4) . . ?
C76 C77 C78 122.0(4) . . ?
C73 C78 C77 119.5(4) . . ?
C73 C78 C79 122.1(4) . . ?
C77 C78 C79 118.3(4) . . ?
C78 C79 C81 111.7(3) . . ?
C78 C79 C80 111.6(3) . . ?
C81 C79 C80 109.8(3) . . ?
C74 C82 C84 110.7(4) . . ?
C74 C82 C83 112.8(4) . . ?
C84 C82 C83 110.5(4) . . ?
C76 C85 C87 113.7(4) . . ?
C76 C85 C86 110.6(4) . . ?
C87 C85 C86 108.3(5) . . ?
C4_1 C94 C95 107.8(5) . . ?
C4_2 C94 C95 103.5(8) . . ?
C4_1 C94 Ge2 118.0(4) . . ?
C4_2 C94 Ge2 108.4(8) . . ?
C95 C94 Ge2 113.9(3) . . ?
C94 C95 Ge1 123.7(3) . . ?
C2 Ge2 C72 114.25(15) . . ?
C2 Ge2 C94 111.66(17) . . ?
C72 Ge2 C94 123.10(17) . . ?
C4 C3 C2 121.1(4) . . ?
C3 C4 C5 121.2(4) . . ?
C4 C5 C6 121.0(4) . . ?
C1 C2 C3 115.7(4) . . ?
C1 C2 Ge2 117.3(3) . . ?
C3 C2 Ge2 126.7(3) . . ?
C2_1 C1_1 C6_1 119.7(7) . . ?
C1_1 C2_1 C3_1 120.6(8) . . ?
C2_1 C3_1 C4_1 120.1(8) . . ?
C5_1 C4_1 C3_1 118.2(7) . . ?
C5_1 C4_1 C94 122.5(6) . . ?
C3_1 C4_1 C94 119.0(6) . . ?
C6_1 C5_1 C4_1 121.3(8) . . ?
C5_1 C6_1 C1_1 120.1(8) . . ?
C6_2 C1_2 C2_2 121.8(12) . . ?
C3_2 C2_2 C1_2 119.5(12) . . ?
C2_2 C3_2 C4_2 120.0(13) . . ?
C5_2 C4_2 C3_2 119.7(13) . . ?
C5_2 C4_2 C94 114.5(12) . . ?
C3_2 C4_2 C94 125.5(12) . . ?
C6_2 C5_2 C4_2 121.0(13) . . ?
C1_2 C6_2 C5_2 118.1(12) . . ?
C1_3 C2_3 C3_3 110.9(9) . . ?
C1_3 C2_3 C46 108.2(8) . . ?
C3_3 C2_3 C46 109.3(8) . . ?
C3_4 C2_4 C1_4 112.5(10) . . ?
C3_4 C2_4 C46 105.4(8) . . ?
C1_4 C2_4 C46 108.1(10) . . ?

loop_
_geom_bond_atom_site_label_1
_geom_bond_atom_site_label_2
_geom_bond_distance
_geom_bond_site_symmetry_2
_geom_bond_publ_flag
Cl1 B1 1.854(5) . ?
O1 C1 1.389(4) . ?
O1 C11 1.400(4) . ?
C1 C6 1.387(6) . ?
C1 C2 1.393(6) . ?
B1 C66 1.553(6) . ?
B1 Ge1 2.081(4) . ?
C6 C5 1.408(6) . ?
C6 C7 1.519(6) . ?
C7 C9 1.523(7) . ?
C7 C10 1.542(6) . ?
C7 C8 1.547(7) . ?
C10 C11 1.383(6) . ?
C10 C15 1.406(6) . ?
Ge1 C12 1.980(4) . ?
Ge1 C16 1.994(4) . ?
Ge1 C95 1.995(4) . ?
C11 C12 1.388(5) . ?
C12 C13 1.405(5) . ?
C13 C14 1.394(6) . ?
C14 C15 1.394(6) . ?
C16 C17 1.413(6) . ?
C16 C21 1.419(5) . ?
C17 C18 1.406(5) . ?
C17 C37 1.525(6) . ?
C18 C19 1.387(6) . ?
C19 C20 1.376(6) . ?
C20 C21 1.395(5) . ?
C21 C22 1.505(6) . ?
C22 C23 1.405(6) . ?
C22 C27 1.424(6) . ?
C23 C24 1.395(6) . ?
C23 C34 1.523(6) . ?
C24 C25 1.397(6) . ?
C25 C26 1.379(7) . ?
C25 C31 1.522(7) . ?
C26 C27 1.400(6) . ?
C27 C28 1.504(6) . ?
C28 C29 1.536(6) . ?
C28 C30 1.543(5) . ?
C31 C33 1.442(8) . ?
C31 C32 1.525(7) . ?
C34 C35 1.525(5) . ?
C34 C36 1.529(6) . ?
C37 C42 1.402(7) . ?
C37 C38 1.413(7) . ?
C38 C48 1.393(6) . ?
C38 C39 1.521(7) . ?
C39 C40 1.537(6) . ?
C39 C41 1.539(6) . ?
C42 C47 1.404(6) . ?
C42 C43 1.499(7) . ?
C43 C44 1.536(7) . ?
C43 C45 1.556(7) . ?
C46 C47 1.356(7) . ?
C46 C48 1.388(7) . ?
C46 C2_4 1.573(10) . ?
C46 C2_3 1.580(9) . ?
C52 C53 1.515(6) . ?
C53 C55 1.533(6) . ?
C53 C54 1.540(7) . ?
C55 C56 1.382(6) . ?
C55 C60 1.404(6) . ?
C56 C57 1.385(6) . ?
C57 C58 1.405(5) . ?
C57 C64 1.503(5) . ?
C58 C59 1.416(5) . ?
C58 C67 1.508(6) . ?
C59 C60 1.386(6) . ?
C59 C61 1.530(5) . ?
C61 C62 1.529(6) . ?
C61 C63 1.540(6) . ?
C64 C65 1.532(6) . ?
C64 C66 1.558(5) . ?
C67 C68 1.398(5) . ?
C67 C72 1.414(5) . ?
C68 C69 1.374(6) . ?
C69 C70 1.387(6) . ?
C70 C71 1.395(5) . ?
C71 C72 1.410(6) . ?
C71 C73 1.519(6) . ?
C72 Ge2 1.973(4) . ?
C73 C78 1.388(6) . ?
C73 C74 1.422(6) . ?
C74 C75 1.388(6) . ?
C74 C82 1.514(6) . ?
C75 C76 1.382(6) . ?
C76 C77 1.392(6) . ?
C76 C85 1.519(6) . ?
C77 C78 1.402(6) . ?
C78 C79 1.531(6) . ?
C79 C81 1.534(6) . ?
C79 C80 1.534(5) . ?
C82 C84 1.536(7) . ?
C82 C83 1.541(6) . ?
C85 C87 1.526(7) . ?
C85 C86 1.528(7) . ?
C94 C4_1 1.524(9) . ?
C94 C4_2 1.551(18) . ?
C94 C95 1.562(5) . ?
C94 Ge2 1.984(4) . ?
Ge2 C2 1.937(4) . ?
C3 C4 1.369(6) . ?
C3 C2 1.402(5) . ?
C4 C5 1.376(6) . ?
C1_1 C2_1 1.385(10) . ?
C1_1 C6_1 1.385(10) . ?
C2_1 C3_1 1.390(9) . ?
C3_1 C4_1 1.409(8) . ?
C4_1 C5_1 1.393(9) . ?
C5_1 C6_1 1.383(8) . ?
C1_2 C6_2 1.382(13) . ?
C1_2 C2_2 1.388(13) . ?
C2_2 C3_2 1.377(12) . ?
C3_2 C4_2 1.392(12) . ?
C4_2 C5_2 1.390(12) . ?
C5_2 C6_2 1.389(12) . ?
C1_3 C2_3 1.518(10) . ?
C2_3 C3_3 1.525(10) . ?
C1_4 C2_4 1.539(12) . ?
C2_4 C3_4 1.508(10) . ?
